data_4101551
loop_
_publ_author_name
'Loiseau, Thierry'
'Lecroq, Ludovic'
'Volkringer, Christophe'
'Marrot, J\'er\^ome'
'F\'erey, G\'erard'
'Haouas, Mohamed'
'Taulelle, Francis'
'Bourrelly, Sandrine'
'Llewellyn, Philip L'
'Latroche, Michel'

_publ_section_title
;
 MIL-96, a porous aluminum trimesate 3D structure constructed from a
 hexagonal network of 18-membered rings and mu3-oxo-centered trinuclear
 units.
;
_journal_issue 31
_journal_name_full 'Journal of the American Chemical Society'
_journal_page_first 10223
_journal_page_last 10230
_journal_paper_doi 10.1021/ja0621086
_journal_volume 128
_journal_year 2006
_chemical_formula_sum 'C6 H2 Al1.56 O7.33'
_chemical_formula_weight 233.38
_chemical_name_common 'MIL-96 (Al)'
_chemical_name_systematic
;
 ?
;
_space_group_IT_number 194
_symmetry_cell_setting hexagonal
_symmetry_space_group_name_Hall '-P 6c 2c'
_symmetry_space_group_name_H-M 'P 63/m m c'
_atom_sites_solution_hydrogens geom
_atom_sites_solution_primary direct
_atom_sites_solution_secondary difmap
_audit_creation_method SHELXL-97
_cell_angle_alpha 90.00
_cell_angle_beta 90.00
_cell_angle_gamma 120.00
_cell_formula_units_Z 18
_cell_length_a 14.2074(2)
_cell_length_b 14.2074(2)
_cell_length_c 31.2302(9)
_cell_measurement_temperature 293(2)
_cell_volume 5459.27(19)
_computing_structure_refinement 'SHELXL-97 (Sheldrick, 1997)'
_diffrn_ambient_temperature 293(2)
_diffrn_measured_fraction_theta_full 1.000
_diffrn_measured_fraction_theta_max 1.000
_diffrn_radiation_monochromator graphite
_diffrn_radiation_source 'fine-focus sealed tube'
_diffrn_radiation_type MoK\a
_diffrn_radiation_wavelength 0.71073
_diffrn_reflns_av_R_equivalents 0.0910
_diffrn_reflns_av_sigmaI/netI 0.0232
_diffrn_reflns_limit_h_max 16
_diffrn_reflns_limit_h_min -16
_diffrn_reflns_limit_k_max 16
_diffrn_reflns_limit_k_min -16
_diffrn_reflns_limit_l_max 34
_diffrn_reflns_limit_l_min -37
_diffrn_reflns_number 65893
_diffrn_reflns_theta_full 24.99
_diffrn_reflns_theta_max 24.99
_diffrn_reflns_theta_min 1.30
_exptl_absorpt_coefficient_mu 0.219
_exptl_crystal_density_diffrn 1.278
_exptl_crystal_density_method 'not measured'
_exptl_crystal_F_000 2104
_exptl_crystal_size_max 0.04
_exptl_crystal_size_mid 0.04
_exptl_crystal_size_min 0.04
_refine_diff_density_max 0.930
_refine_diff_density_min -0.856
_refine_diff_density_rms 0.154
_refine_ls_extinction_method none
_refine_ls_goodness_of_fit_ref 1.139
_refine_ls_hydrogen_treatment mixed
_refine_ls_matrix_type full
_refine_ls_number_parameters 125
_refine_ls_number_reflns 1858
_refine_ls_number_restraints 0
_refine_ls_restrained_S_all 1.139
_refine_ls_R_factor_all 0.0717
_refine_ls_R_factor_gt 0.0509
_refine_ls_shift/su_max 0.000
_refine_ls_shift/su_mean 0.000
_refine_ls_structure_factor_coef Fsqd
_refine_ls_weighting_details 'calc w=1/[\s^2^(Fo^2^)+(0.1187P)^2^+3.5760P] where P=(Fo^2^+2Fc^2^)/3'
_refine_ls_weighting_scheme calc
_refine_ls_wR_factor_gt 0.1578
_refine_ls_wR_factor_ref 0.1807
_reflns_number_gt 1473
_reflns_number_total 1858
_reflns_threshold_expression >2sigma(I)
_cod_data_source_file ja0621086si20060407_050628.cif
_cod_data_source_block MIL96
_cod_original_sg_symbol_H-M P63/mmc
_cod_database_code 4101551

loop_
_symmetry_equiv_pos_as_xyz
'x, y, z'
'-y, x-y, z'
'-x+y, -x, z'
'-x, -y, z+1/2'
'y, -x+y, z+1/2'
'x-y, x, z+1/2'
'y, x, -z'
'x-y, -y, -z'
'-x, -x+y, -z'
'-y, -x, -z+1/2'
'-x+y, y, -z+1/2'
'x, x-y, -z+1/2'
'-x, -y, -z'
'y, -x+y, -z'
'x-y, x, -z'
'x, y, -z-1/2'
'-y, x-y, -z-1/2'
'-x+y, -x, -z-1/2'
'-y, -x, z'
'-x+y, y, z'
'x, x-y, z'
'y, x, z-1/2'
'x-y, -y, z-1/2'
'-x, -x+y, z-1/2'

loop_
_atom_site_label
_atom_site_type_symbol
_atom_site_fract_x
_atom_site_fract_y
_atom_site_fract_z
_atom_site_U_iso_or_equiv
_atom_site_adp_type
_atom_site_occupancy
_atom_site_symmetry_multiplicity
_atom_site_calc_flag
_atom_site_refinement_flags
Al1 Al 0.07451(7) 0.14903(13) 0.2500 0.0118(4) Uani 1 4 d S
Al2 Al 0.16926(9) 0.58463(5) 0.41657(4) 0.0140(4) Uani 1 2 d S
Al3 Al 0.0000 0.5000 0.5000 0.0121(4) Uani 1 4 d S
Al4 Al 0.26760(13) 0.73240(13) 0.33447(10) 0.0076(7) Uiso 0.33 2 d SP
O1 O 0.0000 0.0000 0.2500 0.0116(13) Uani 1 12 d S
O2 O 0.1342(2) 0.56708(11) 0.47425(8) 0.0127(6) Uani 1 2 d S
O3 O 0.27169(11) 0.72831(11) 0.42465(10) 0.0201(7) Uani 1 2 d S
O4 O 0.15356(17) 0.3071(3) 0.2500 0.0266(10) Uani 1 4 d S
O5 O 0.1973(3) 0.59864(16) 0.35686(11) 0.0616(14) Uani 1 2 d S
O6 O -0.0489(2) 0.3831(2) 0.46235(10) 0.0604(11) Uani 1 1 d .
O7 O -0.00872(18) 0.16451(17) 0.29369(7) 0.0270(6) Uani 1 1 d .
O8 O 0.06292(17) 0.43666(17) 0.40605(7) 0.0271(6) Uani 1 1 d .
C1 C -0.0628(3) 0.2315(3) 0.36778(11) 0.0330(9) Uani 1 1 d .
H1 H 0.0033 0.2785 0.3548 0.040 Uiso 1 1 calc R
C2 C -0.1324(2) 0.1324(2) 0.34903(15) 0.0302(11) Uani 1 2 d S
C3 C -0.0908(3) 0.2611(3) 0.40566(12) 0.0379(10) Uani 1 1 d .
C4 C -0.1900(2) 0.1900(2) 0.42472(18) 0.0426(15) Uani 1 2 d S
H4 H -0.2090 0.2090 0.4505 0.051 Uiso 1 2 calc SR
C5 C -0.09957(17) 0.09957(17) 0.30903(14) 0.0203(10) Uani 1 2 d S
C6 C -0.0189(3) 0.3678(3) 0.42625(11) 0.0347(9) Uani 1 1 d .
OW O 0.3333 0.6667 0.5252(3) 0.076(3) Uiso 1 6 d S
O11 O 0.2116(4) 0.7884(4) 0.3306(3) 0.031(2) Uiso 0.33 2 d SP
O12 O 0.2925(4) 0.7075(4) 0.2935(3) 0.036(3) Uiso 0.33 2 d SP
O13 O 0.2412(5) 0.7588(5) 0.3007(4) 0.053(3) Uiso 0.33 2 d SP

loop_
_atom_site_aniso_label
_atom_site_aniso_U_11
_atom_site_aniso_U_22
_atom_site_aniso_U_33
_atom_site_aniso_U_23
_atom_site_aniso_U_13
_atom_site_aniso_U_12
Al1 0.0106(6) 0.0113(8) 0.0137(8) 0.000 0.000 0.0056(4)
Al2 0.0088(6) 0.0167(5) 0.0137(6) 0.0004(2) 0.0008(4) 0.0044(3)
Al3 0.0142(9) 0.0124(6) 0.0103(8) 0.0008(3) 0.0016(6) 0.0071(4)
O1 0.011(2) 0.011(2) 0.013(3) 0.000 0.000 0.0054(10)
O2 0.0104(14) 0.0168(11) 0.0089(12) 0.0015(5) 0.0030(10) 0.0052(7)
O3 0.0070(10) 0.0070(10) 0.0440(18) 0.0007(6) -0.0007(6) 0.0018(11)
O4 0.0226(18) 0.014(2) 0.040(3) 0.000 0.000 0.0070(11)
O5 0.034(2) 0.109(3) 0.0172(18) 0.0039(8) 0.0077(16) 0.0169(11)
O6 0.0407(17) 0.0336(16) 0.0606(18) -0.0344(14) 0.0345(14) -0.0160(12)
O7 0.0249(12) 0.0165(11) 0.0323(12) -0.0041(9) 0.0151(10) 0.0049(10)
O8 0.0145(11) 0.0219(12) 0.0326(12) -0.0136(9) 0.0063(9) -0.0002(9)
C1 0.0198(17) 0.0243(18) 0.0398(19) -0.0119(15) 0.0109(15) -0.0002(15)
C2 0.0235(17) 0.0235(17) 0.035(3) -0.0098(11) 0.0098(11) 0.005(2)
C3 0.0233(18) 0.0248(19) 0.046(2) -0.0179(16) 0.0149(16) -0.0027(16)
C4 0.0292(19) 0.0292(19) 0.047(3) -0.0203(15) 0.0203(15) -0.002(2)
C5 0.0199(17) 0.0199(17) 0.022(2) -0.0025(9) 0.0025(9) 0.011(2)
C6 0.0210(19) 0.0269(19) 0.0427(19) -0.0182(16) 0.0104(16) 0.0020(15)

loop_
_atom_type_symbol
_atom_type_description
_atom_type_scat_dispersion_real
_atom_type_scat_dispersion_imag
_atom_type_scat_source
C C 0.0033 0.0016 'International Tables Vol C Tables 4.2.6.8 and 6.1.1.4'
O O 0.0106 0.0060 'International Tables Vol C Tables 4.2.6.8 and 6.1.1.4'
Al Al 0.0645 0.0514 'International Tables Vol C Tables 4.2.6.8 and 6.1.1.4'
H H 0.0000 0.0000 'International Tables Vol C Tables 4.2.6.8 and 6.1.1.4'

loop_
_geom_angle_atom_site_label_1
_geom_angle_atom_site_label_2
_geom_angle_atom_site_label_3
_geom_angle
_geom_angle_site_symmetry_1
_geom_angle_site_symmetry_3
O1 Al1 O7 95.79(8) . 16_556
O1 Al1 O7 95.79(8) . .
O7 Al1 O7 92.49(15) 16_556 .
O1 Al1 O7 95.79(8) . 20
O7 Al1 O7 168.43(16) 16_556 20
O7 Al1 O7 86.34(15) . 20
O1 Al1 O7 95.79(8) . 11
O7 Al1 O7 86.34(15) 16_556 11
O7 Al1 O7 168.43(16) . 11
O7 Al1 O7 92.49(15) 20 11
O1 Al1 O4 180.0 . .
O7 Al1 O4 84.21(8) 16_556 .
O7 Al1 O4 84.21(8) . .
O7 Al1 O4 84.21(8) 20 .
O7 Al1 O4 84.21(8) 11 .
O3 Al2 O3 91.25(18) 2_665 .
O3 Al2 O2 91.52(12) 2_665 .
O3 Al2 O2 91.52(12) . .
O3 Al2 O5 90.59(13) 2_665 .
O3 Al2 O5 90.59(14) . .
O2 Al2 O5 176.99(16) . .
O3 Al2 O8 89.39(11) 2_665 .
O3 Al2 O8 177.93(14) . .
O2 Al2 O8 90.43(10) . .
O5 Al2 O8 87.44(12) . .
O3 Al2 O8 177.93(14) 2_665 21_565
O3 Al2 O8 89.39(11) . 21_565
O2 Al2 O8 90.43(10) . 21_565
O5 Al2 O8 87.44(12) . 21_565
O8 Al2 O8 89.90(16) . 21_565
O2 Al3 O2 180.00(18) 13_566 .
O2 Al3 O6 89.19(9) 13_566 21_565
O2 Al3 O6 90.81(9) . 21_565
O2 Al3 O6 90.81(9) 13_566 13_566
O2 Al3 O6 89.19(9) . 13_566
O6 Al3 O6 90.3(2) 21_565 13_566
O2 Al3 O6 89.19(9) 13_566 .
O2 Al3 O6 90.81(9) . .
O6 Al3 O6 89.7(2) 21_565 .
O6 Al3 O6 180.00(13) 13_566 .
O2 Al3 O6 90.81(9) 13_566 9_556
O2 Al3 O6 89.19(9) . 9_556
O6 Al3 O6 180.00(14) 21_565 9_556
O6 Al3 O6 89.7(2) 13_566 9_556
O6 Al3 O6 90.3(2) . 9_556
O13 Al4 O11 53.4(7) . .
O13 Al4 O12 57.2(7) . .
O11 Al4 O12 110.6(6) . .
O13 Al4 O5 124.17(19) . .
O11 Al4 O5 117.9(2) . .
O12 Al4 O5 99.5(3) . .
O13 Al4 O5 124.17(19) . 3_565
O11 Al4 O5 117.9(2) . 3_565
O12 Al4 O5 99.5(3) . 3_565
O5 Al4 O5 108.3(3) . 3_565
O13 Al4 Al4 117.0(5) . 3_565
O11 Al4 Al4 149.63(7) . 3_565
O12 Al4 Al4 68.1(4) . 3_565
O5 Al4 Al4 91.56(14) . 3_565
O5 Al4 Al4 38.46(13) 3_565 3_565
O13 Al4 Al4 117.0(5) . 2_665
O11 Al4 Al4 149.63(6) . 2_665
O12 Al4 Al4 68.1(4) . 2_665
O5 Al4 Al4 38.46(13) . 2_665
O5 Al4 Al4 91.56(14) 3_565 2_665
Al4 Al4 Al4 60.000(1) 3_565 2_665
Al1 O1 Al1 120.0 2 .
Al1 O1 Al1 120.0 2 3
Al1 O1 Al1 120.0 . 3
Al3 O2 Al2 129.46(15) . .
Al2 O3 Al2 144.08(18) 3_565 .
Al4 O5 Al4 103.1(3) . 2_665
Al4 O5 Al2 118.19(16) . .
Al4 O5 Al2 118.19(16) 2_665 .
C6 O6 Al3 135.2(2) . .
C5 O7 Al1 131.9(2) . .
C6 O8 Al2 133.5(2) . .
C3 C1 C2 120.4(3) . .
C1 C2 C1 120.2(4) . 19
C1 C2 C5 119.9(2) . .
C1 C2 C5 119.9(2) 19 .
C1 C3 C4 119.2(3) . .
C1 C3 C6 121.8(3) . .
C4 C3 C6 119.0(3) . .
C3 C4 C3 120.7(4) 19 .
O7 C5 O7 125.1(4) 19 .
O7 C5 C2 117.47(19) 19 .
O7 C5 C2 117.47(19) . .
O8 C6 O6 125.3(3) . .
O8 C6 C3 118.4(3) . .
O6 C6 C3 116.3(3) . .
O13 O11 Al4 57.0(8) . .
O13 O12 Al4 54.3(7) . .
O13 O12 O12 148.5(2) . 2_665
Al4 O12 O12 111.9(4) . 2_665
O13 O12 O12 148.5(2) . 3_565
Al4 O12 O12 111.9(4) . 3_565
O12 O12 O12 60.000(3) 2_665 3_565
O11 O13 Al4 69.5(9) . .
O11 O13 O12 138.1(13) . .
Al4 O13 O12 68.5(8) . .

loop_
_geom_bond_atom_site_label_1
_geom_bond_atom_site_label_2
_geom_bond_distance
_geom_bond_site_symmetry_2
Al1 O1 1.8336(16) .
Al1 O7 1.889(2) 16_556
Al1 O7 1.889(2) .
Al1 O7 1.889(2) 20
Al1 O7 1.889(2) 11
Al1 O4 1.945(5) .
Al2 O3 1.8378(12) 2_665
Al2 O3 1.8378(12) .
Al2 O2 1.852(3) .
Al2 O5 1.896(3) .
Al2 O8 1.906(2) .
Al2 O8 1.906(2) 21_565
Al3 O2 1.836(3) 13_566
Al3 O2 1.836(3) .
Al3 O6 1.863(2) 21_565
Al3 O6 1.863(2) 13_566
Al3 O6 1.863(2) .
Al3 O6 1.863(2) 9_556
Al4 O13 1.239(13) .
Al4 O11 1.384(10) .
Al4 O12 1.420(11) .
Al4 O5 1.789(3) .
Al4 O5 1.789(3) 3_565
Al4 Al4 2.802(6) 3_565
Al4 Al4 2.802(6) 2_665
O1 Al1 1.8336(17) 2
O1 Al1 1.8336(16) 3
O3 Al2 1.8378(12) 3_565
O5 Al4 1.789(3) 2_665
O6 C6 1.262(4) .
O7 C5 1.247(3) .
O8 C6 1.253(4) .
C1 C3 1.380(5) .
C1 C2 1.382(4) .
C2 C1 1.382(4) 19
C2 C5 1.487(6) .
C3 C4 1.392(4) .
C3 C6 1.486(5) .
C4 C3 1.392(4) 19
C5 O7 1.247(3) 19
O11 O13 1.187(15) .
O12 O13 1.282(16) .
O12 O12 1.740(18) 2_665
O12 O12 1.740(18) 3_565
